data_1568982
loop_
_publ_author_name
'Fukuda, M.'
'Yamaura, K.'

_publ_section_title
;
 Experimental studies on crystal structures and phase transitions in
 perovskite-type RbNbO3 : At 540 K
;
_journal_name_full 'Journal of the Ceramic Society of Japan'
_journal_page_first 126
_journal_page_last 129
_journal_paper_doi 10.2109/jcersj2.23012
_journal_volume 131
_journal_year 2023
_chemical_formula_sum 'Nb O3 Rb'
_chemical_name_common 'RbNbO3 tetragonal perovskite'
_space_group_IT_number 99
_space_group_name_Hall 'P 4 -2'
_space_group_name_H-M_alt 'P 4 m m'
_cell_angle_alpha 90.000000
_cell_angle_beta 90.000000
_cell_angle_gamma 90.000000
_cell_formula_units_Z 1
_cell_length_a 4.00874(2)
_cell_length_b 4.00874(2)
_cell_length_c 4.31520(2)
_cell_volume 69.3452(6)
_diffrn_ambient_pressure 100
_diffrn_ambient_temperature 540
_cod_data_source_file RbNbO3-P4mm.cif
_cod_data_source_block RbNbO3_tetra_pv
_cod_depositor_comments
;Journal name had a type (Ceramic instead of Ceramics), and is
 corrected.
;
_cod_original_cell_volume 69.345244
_cod_original_formula_sum 'Rb Nb O3'
_cod_database_code 1568982

loop_
_space_group_symop_id
_space_group_symop_operation_xyz
1 x,y,z
2 -x,-y,z
3 -y,x,z
4 y,-x,z
5 x,-y,z
6 -x,y,z
7 -y,-x,z
8 y,x,z

loop_
_atom_site_label
_atom_site_occupancy
_atom_site_fract_x
_atom_site_fract_y
_atom_site_fract_z
_atom_site_adp_type
_atom_site_U_iso_or_equiv
_atom_site_type_symbol
Rb1 1.0 0.000000 0.000000 0.000000 Uiso 0.0115(6) Rb
Nb1 1.0 0.500000 0.500000 0.5251(7) Uiso 0.0077(5) Nb
O1 1.0 0.500000 0.500000 0.9509(23) Uiso 0.0037(13) O
O2 1.0 0.500000 0.000000 0.4742(23) Uiso 0.0037 O
